data_2007521
loop_
_publ_author_name
'Parvez, Masood'
'Gul, Waseem'
'Anwar, Saeed'

_publ_section_title
;
 3\a-Bikhaconine Acetone Solvate
;
_journal_issue 8
_journal_name_full 'Acta Crystallographica Section C'
_journal_page_first 1139
_journal_page_last 1141
_journal_paper_doi 10.1107/S0108270198002546
_journal_volume 54
_journal_year 1998
_chemical_formula_analytical 'C28 H47 N O9'
_chemical_formula_moiety 'C25 H41 N O8, C3 H6 O'
_chemical_formula_structural 'C25 H41 N O8, C3 H6 O'
_chemical_formula_sum 'C28 H47 N O9'
_chemical_formula_weight 541.67
_chemical_name_common 3\a-Bikhaconine
_space_group_IT_number 19
_symmetry_cell_setting orthorhombic
_symmetry_space_group_name_Hall 'P 2ac 2ab'
_symmetry_space_group_name_H-M 'P 21 21 21'
_cell_angle_alpha 90.00
_cell_angle_beta 90.00
_cell_angle_gamma 90.00
_cell_formula_units_Z 4
_cell_length_a 11.8320(10)
_cell_length_b 14.216(2)
_cell_length_c 16.649(3)
_cell_measurement_reflns_used 25
_cell_measurement_temperature 293.0(10)
_cell_measurement_theta_max 30
_cell_measurement_theta_min 20
_cell_volume 2800.4(7)
_computing_cell_refinement 'CAD-4 Software'
_computing_data_collection 'CAD-4 Software (Enraf-Nonius, 1989)'
_computing_data_reduction 'TEXSAN (Molecular Structure Corporation, 1994)'
_computing_molecular_graphics TEXSAN
_computing_publication_material SHELXL97
_computing_structure_refinement 'SHELXL97 (Sheldrick, 1997)'
_computing_structure_solution 'SAPI91 (Fan, 1991)'
_diffrn_ambient_temperature 293.0(10)
_diffrn_measurement_device 'Enraf-Nonius CAD4'
_diffrn_measurement_method \w/2\q
_diffrn_radiation_monochromator graphite
_diffrn_radiation_source 'fine-focus sealed tube'
_diffrn_radiation_type 'Cu K\a'
_diffrn_radiation_wavelength 1.54178
_diffrn_reflns_av_R_equivalents 0.033
_diffrn_reflns_av_sigmaI/netI 0.0174
_diffrn_reflns_limit_h_max 14
_diffrn_reflns_limit_h_min 0
_diffrn_reflns_limit_k_max 17
_diffrn_reflns_limit_k_min 0
_diffrn_reflns_limit_l_max 20
_diffrn_reflns_limit_l_min -17
_diffrn_reflns_number 5424
_diffrn_reflns_theta_max 68.0
_diffrn_reflns_theta_min 5.0
_diffrn_standards_decay_% none
_diffrn_standards_interval_count 200
_diffrn_standards_interval_time 120
_diffrn_standards_number 3
_exptl_absorpt_coefficient_mu 0.779
_exptl_absorpt_correction_type none
_exptl_crystal_colour pale
_exptl_crystal_density_diffrn 1.285
_exptl_crystal_density_method 'not measured'
_exptl_crystal_description prismatic
_exptl_crystal_F_000 1176
_exptl_crystal_size_max 0.47
_exptl_crystal_size_mid 0.42
_exptl_crystal_size_min 0.31
_refine_diff_density_max 0.288
_refine_diff_density_min -0.267
_refine_ls_abs_structure_details 'Flack (1983)'
_refine_ls_abs_structure_Flack 0.2(2)
_refine_ls_extinction_method none
_refine_ls_goodness_of_fit_ref 1.064
_refine_ls_hydrogen_treatment 'H atoms riding'
_refine_ls_matrix_type full
_refine_ls_number_parameters 348
_refine_ls_number_reflns 5004
_refine_ls_number_restraints 0
_refine_ls_restrained_S_all 1.064
_refine_ls_R_factor_all 0.059
_refine_ls_R_factor_gt 0.057
_refine_ls_shift/su_max 0.001
_refine_ls_shift/su_mean 0.000
_refine_ls_structure_factor_coef Fsqd
_refine_ls_weighting_details 'w = 1/[\s^2^(Fo^2^)+(0.106P)^2^+0.619P] where P = (Fo^2^+2Fc^2^)/3'
_refine_ls_weighting_scheme calc
_refine_ls_wR_factor_ref 0.149
_reflns_number_observed 4806
_reflns_number_total 5004
_reflns_observed_criterion I>2\s(I)
_cod_data_source_file fg1439.cif
_cod_data_source_block fg1439
_cod_depositor_comments
;
The following automatic conversions were performed:

'_symmetry_cell_setting' value ' orthorhombic ' changed to
'orthorhombic' according to
/home/saulius/struct/CIF-dictionaries/cif_core.dic dictionary named
'cif_core.dic' version 2.4.1 from 2010-06-29.

Automatic conversion script
Id: cif_fix_values 1715 2011-07-08 13:25:40Z adriana 

The following automatic conversions were performed:

'_refine_ls_weighting_scheme' value 'calc w =
1/[\s^2^(Fo^2^)+(0.106P)^2^+0.619P] where P = (Fo^2^+2Fc^2^)/3' was
changed to 'calc'. New tag '_refine_ls_weighting_details' was
created. The value of the new tag was set to 'w =
1/[\s^2^(Fo^2^)+(0.106P)^2^+0.619P] where P = (Fo^2^+2Fc^2^)/3'.

Automatic conversion script
Id: cif_fix_values 3143 2015-03-26 13:38:13Z robertas 
;
_cod_original_sg_symbol_H-M ' P 21 21 21 '
_cod_database_code 2007521

loop_
_symmetry_equiv_pos_as_xyz
'x, y, z'
'-x+1/2, -y, z+1/2'
'x+1/2, -y+1/2, -z'
'-x, y+1/2, -z+1/2'

loop_
_atom_site_label
_atom_site_fract_x
_atom_site_fract_y
_atom_site_fract_z
_atom_site_U_iso_or_equiv
_atom_site_adp_type
_atom_site_calc_flag
_atom_site_refinement_flags
_atom_site_occupancy
_atom_site_disorder_assembly
_atom_site_disorder_group
_atom_site_type_symbol
O1 -.80967(15) -.50827(12) -.21843(12) .0492(4) Uani d . 1 . . O
O2 -.36600(14) -.42033(14) -.38366(13) .0505(5) Uani d . 1 . . O
O3 -.57002(15) -.20751(11) -.39104(10) .0411(4) Uani d . 1 . . O
O4 -.70425(15) -.08736(11) -.21967(10) .0421(4) Uani d . 1 . . O
O5 -.8278(2) -.28396(16) .02506(12) .0717(7) Uani d . 1 . . O
O6 -.68935(18) -.12142(13) -.04403(12) .0541(5) Uani d . 1 . . O
O7 -.9135(2) -.12437(16) -.05034(14) .0646(6) Uani d . 1 . . O
O8 -.53977(16) -.56644(13) -.42682(13) .0502(5) Uani d . 1 . . O
O9 -.1025(4) -.3129(4) -.2105(3) .156(2) Uani d . 1 . . O
N1 -.77836(14) -.36840(13) -.38220(11) .0329(4) Uani d . 1 . . N
C1 -.69748(19) -.48941(15) -.24470(15) .0369(5) Uani d . 1 . . C
C2 -.6711(2) -.54500(15) -.32006(17) .0415(5) Uani d . 1 . . C
C3 -.56240(19) -.51106(16) -.35672(15) .0385(5) Uani d . 1 . . C
C4 -.56817(18) -.40530(15) -.37697(14) .0334(5) Uani d . 1 . . C
C5 -.57593(17) -.34831(14) -.29825(13) .0311(4) Uani d . 1 . . C
C6 -.59900(17) -.24040(15) -.31225(13) .0313(4) Uani d . 1 . . C
C7 -.72615(17) -.22767(14) -.29466(13) .0306(4) Uani d . 1 . . C
C8 -.74177(19) -.18331(14) -.21083(14) .0337(5) Uani d . 1 . . C
C9 -.6636(2) -.23629(16) -.15329(13) .0358(5) Uani d . 1 . . C
C10 -.68086(19) -.34285(16) -.16181(13) .0353(5) Uani d . 1 . . C
C11 -.68304(17) -.38106(15) -.25019(13) .0311(4) Uani d . 1 . . C
C12 -.7876(2) -.35924(17) -.10756(15) .0455(6) Uani d . 1 . . C
C13 -.8054(2) -.26816(19) -.05792(16) .0488(6) Uani d . 1 . . C
C14 -.6918(2) -.21903(18) -.06574(15) .0457(6) Uani d . 1 . . C
C15 -.8686(2) -.18458(19) -.18537(16) .0448(6) Uani d . 1 . . C
C16 -.8963(2) -.2088(2) -.09714(17) .0500(7) Uani d . 1 . . C
C17 -.77141(17) -.32968(15) -.30021(13) .0304(4) Uani d . 1 . . C
C18 -.46072(19) -.38157(17) -.42446(15) .0389(5) Uani d . 1 . . C
C19 -.67260(18) -.38275(16) -.42822(14) .0360(5) Uani d . 1 . . C
C20 -.8245(4) -.5971(2) -.1829(3) .0811(12) Uani d . 1 . . C
C21 -.2626(2) -.3878(3) -.4131(3) .0765(11) Uani d . 1 . . C
C22 -.5618(3) -.10848(18) -.39381(17) .0519(7) Uani d . 1 . . C
C23 -1.0201(3) -.0810(3) -.0647(3) .0812(11) Uani d . 1 . . C
C24 -.8594(2) -.32039(19) -.43400(16) .0437(6) Uani d . 1 . . C
C25 -.9760(2) -.3094(2) -.39864(19) .0564(7) Uani d . 1 . . C
C26 -.2853(3) -.3636(3) -.1788(3) .0842(11) Uani d . 1 . . C
C27 -.1604(3) -.3736(3) -.1824(2) .0779(10) Uani d . 1 . . C
C28 -.1117(4) -.4590(3) -.1483(3) .0950(14) Uani d . 1 . . C
H4 -.6894 -.0655 -.1753 .0719(16) Uiso calc R 1 . . H
H5 -.8736 -.3269 .0298 .0719(16) Uiso calc R 1 . . H
H6 -.7541 -.1010 -.0420 .0719(16) Uiso calc R 1 . . H
H8 -.4713 -.5714 -.4330 .0719(16) Uiso calc R 1 . . H
H1 -.6478 -.5111 -.2039 .0719(16) Uiso calc R 1 . . H
H2A -.6647 -.6099 -.3072 .0719(16) Uiso calc R 1 . . H
H2B -.7309 -.5379 -.3576 .0719(16) Uiso calc R 1 . . H
H3 -.5031 -.5208 -.3192 .0719(16) Uiso calc R 1 . . H
H5A -.5096 -.3569 -.2669 .0719(16) Uiso calc R 1 . . H
H6A -.5571 -.2054 -.2739 .0719(16) Uiso calc R 1 . . H
H7 -.7603 -.1893 -.3346 .0719(16) Uiso calc R 1 . . H
H9 -.5870 -.2203 -.1636 .0719(16) Uiso calc R 1 . . H
H10 -.6190 -.3723 -.1356 .0719(16) Uiso calc R 1 . . H
H12A -.8521 -.3716 -.1399 .0719(16) Uiso calc R 1 . . H
H12B -.7758 -.4114 -.0729 .0719(16) Uiso calc R 1 . . H
H14 -.6383 -.2516 -.0336 .0719(16) Uiso calc R 1 . . H
H15A -.8995 -.1243 -.1966 .0719(16) Uiso calc R 1 . . H
H15B -.9068 -.2286 -.2186 .0719(16) Uiso calc R 1 . . H
H16 -.9647 -.2438 -.0965 .0719(16) Uiso calc R 1 . . H
H17 -.8431 -.3338 -.2748 .0719(16) Uiso calc R 1 . . H
H18A -.4656 -.4071 -.4771 .0719(16) Uiso calc R 1 . . H
H18B -.4526 -.3153 -.4288 .0719(16) Uiso calc R 1 . . H
H19A -.6577 -.3275 -.4585 .0719(16) Uiso calc R 1 . . H
H19B -.6840 -.4328 -.4652 .0719(16) Uiso calc R 1 . . H
H20A -.9012 -.6043 -.1671 .0719(16) Uiso calc R 1 . . H
H20B -.7771 -.6022 -.1370 .0719(16) Uiso calc R 1 . . H
H20C -.8054 -.6447 -.2205 .0719(16) Uiso calc R 1 . . H
H21A -.2027 -.4159 -.3837 .0719(16) Uiso calc R 1 . . H
H21B -.2590 -.3214 -.4073 .0719(16) Uiso calc R 1 . . H
H21C -.2558 -.4039 -.4683 .0719(16) Uiso calc R 1 . . H
H22A -.5426 -.0893 -.4467 .0719(16) Uiso calc R 1 . . H
H22B -.5050 -.0880 -.3575 .0719(16) Uiso calc R 1 . . H
H22C -.6323 -.0815 -.3791 .0719(16) Uiso calc R 1 . . H
H23A -1.0267 -.0261 -.0325 .0719(16) Uiso calc R 1 . . H
H23B -1.0789 -.1237 -.0514 .0719(16) Uiso calc R 1 . . H
H23C -1.0258 -.0643 -.1198 .0719(16) Uiso calc R 1 . . H
H24A -.8654 -.3544 -.4829 .0719(16) Uiso calc R 1 . . H
H24B -.8306 -.2597 -.4465 .0719(16) Uiso calc R 1 . . H
H25A -1.0233 -.2776 -.4359 .0719(16) Uiso calc R 1 . . H
H25B -.9714 -.2739 -.3504 .0719(16) Uiso calc R 1 . . H
H25C -1.0066 -.3697 -.3873 .0719(16) Uiso calc R 1 . . H
H26A -.3068 -.3055 -.2026 .0719(16) Uiso calc R 1 . . H
H26B -.3092 -.3647 -.1243 .0719(16) Uiso calc R 1 . . H
H26C -.3197 -.4140 -.2071 .0719(16) Uiso calc R 1 . . H
H28A -.0319 -.4575 -.1541 .0719(16) Uiso calc R 1 . . H
H28B -.1412 -.5124 -.1755 .0719(16) Uiso calc R 1 . . H
H28C -.1305 -.4628 -.0929 .0719(16) Uiso calc R 1 . . H

loop_
_atom_site_aniso_label
_atom_site_aniso_U_11
_atom_site_aniso_U_22
_atom_site_aniso_U_33
_atom_site_aniso_U_12
_atom_site_aniso_U_13
_atom_site_aniso_U_23
O1 .0466(10) .0340(8) .0672(11) -.0125(7) .0147(8) -.0025(8)
O2 .0280(8) .0519(10) .0715(12) .0034(7) .0036(7) .0108(9)
O3 .0507(10) .0322(8) .0404(9) -.0020(7) .0129(7) .0025(6)
O4 .0533(10) .0302(8) .0430(9) -.0079(7) .0023(8) -.0026(7)
O5 .114(2) .0628(13) .0387(10) -.0416(13) .0227(11) -.0045(9)
O6 .0689(12) .0461(10) .0472(10) -.0240(9) .0106(9) -.0108(8)
O7 .0722(13) .0583(12) .0632(13) -.0089(10) .0179(11) -.0252(10)
O8 .0426(9) .0423(9) .0657(11) -.0007(8) .0062(8) -.0184(9)
O9 .123(3) .176(4) .170(4) -.075(3) -.021(3) .068(3)
N1 .0258(8) .0369(9) .0361(9) -.0019(7) -.0029(7) -.0033(7)
C1 .0351(11) .0301(10) .0455(12) -.0034(9) -.0016(9) .0046(9)
C2 .0368(11) .0290(10) .0586(14) -.0043(9) .0001(11) -.0042(10)
C3 .0342(11) .0321(11) .0491(13) .0010(9) .0000(9) -.0048(10)
C4 .0263(10) .0320(11) .0419(12) .0011(8) -.0003(9) -.0034(9)
C5 .0248(9) .0301(10) .0384(11) -.0031(8) -.0049(8) .0013(8)
C6 .0300(10) .0298(10) .0341(11) -.0050(8) .0011(8) .0018(8)
C7 .0311(10) .0275(9) .0332(11) -.0022(8) .0004(8) .0005(8)
C8 .0350(11) .0279(10) .0382(12) -.0050(8) .0036(9) -.0024(9)
C9 .0388(11) .0349(11) .0339(11) -.0110(9) -.0017(9) .0003(9)
C10 .0390(11) .0335(11) .0334(11) -.0071(9) -.0022(9) .0030(8)
C11 .0302(10) .0285(10) .0344(10) -.0050(8) -.0024(8) .0020(8)
C12 .0585(15) .0386(12) .0393(12) -.0167(11) .0078(11) .0006(10)
C13 .0669(17) .0440(12) .0355(12) -.0224(12) .0128(11) -.0025(10)
C14 .0610(16) .0418(13) .0342(12) -.0182(11) -.0038(11) -.0003(9)
C15 .0382(12) .0495(13) .0469(14) -.0024(10) .0078(10) -.0064(11)
C16 .0521(15) .0480(14) .0501(15) -.0178(12) .0188(12) -.0144(12)
C17 .0250(9) .0293(9) .0369(11) -.0032(8) .0003(8) -.0019(8)
C18 .0304(10) .0402(12) .0461(12) .0007(9) .0037(9) -.0001(10)
C19 .0316(10) .0393(11) .0369(11) -.0006(9) -.0009(9) -.0060(9)
C20 .093(3) .0464(16) .104(3) -.0214(17) .036(2) .0102(17)
C21 .0319(13) .080(2) .118(3) .0017(14) .0090(15) .031(2)
C22 .0695(18) .0371(12) .0492(14) -.0106(12) .0105(13) .0056(10)
C23 .083(2) .066(2) .095(3) .0039(18) .032(2) -.019(2)
C24 .0347(12) .0526(14) .0438(13) .0011(10) -.0106(10) -.0019(11)
C25 .0353(13) .0743(19) .0597(16) .0107(12) -.0111(12) -.0079(14)
C26 .078(2) .078(2) .097(3) .001(2) -.012(2) -.021(2)
C27 .074(2) .090(2) .070(2) -.032(2) -.0053(18) -.0091(19)
C28 .074(2) .100(3) .112(4) -.001(2) -.013(2) -.025(3)

loop_
_atom_type_symbol
_atom_type_description
_atom_type_scat_dispersion_real
_atom_type_scat_dispersion_imag
_atom_type_scat_source
C C 0.0181 0.0091 'International Tables Vol C Tables 4.2.6.8 and 6.1.1.4'
N N 0.0311 0.0180 'International Tables Vol C Tables 4.2.6.8 and 6.1.1.4'
H H 0.0000 0.0000 'International Tables Vol C Tables 4.2.6.8 and 6.1.1.4'
O O 0.0492 0.0322 'International Tables Vol C Tables 4.2.6.8 and 6.1.1.4'

loop_
_geom_angle_atom_site_label_1
_geom_angle_atom_site_label_2
_geom_angle_atom_site_label_3
_geom_angle
_geom_angle_publ_flag
C20 O1 C1 114.5(2) n
C21 O2 C18 113.2(2) n
C22 O3 C6 111.80(19) n
C23 O7 C16 113.2(3) n
C24 N1 C17 114.17(18) n
C24 N1 C19 108.28(19) n
C17 N1 C19 118.90(16) n
O1 C1 C2 110.41(19) n
O1 C1 C11 107.91(18) n
C2 C1 C11 116.5(2) n
C3 C2 C1 110.21(18) n
O8 C3 C2 108.32(19) n
O8 C3 C4 111.5(2) n
C2 C3 C4 111.34(18) n
C18 C4 C19 109.54(19) n
C18 C4 C3 106.87(17) n
C19 C4 C3 111.14(18) n
C18 C4 C5 111.80(17) n
C19 C4 C5 108.33(17) n
C3 C4 C5 109.19(18) n
C4 C5 C11 108.98(16) n
C4 C5 C6 113.31(18) n
C11 C5 C6 102.97(16) n
O3 C6 C7 111.62(18) n
O3 C6 C5 114.29(18) n
C7 C6 C5 104.77(16) n
C8 C7 C6 109.66(17) n
C8 C7 C17 113.29(17) n
C6 C7 C17 102.47(16) n
O4 C8 C9 110.10(18) n
O4 C8 C7 104.92(17) n
C9 C8 C7 107.03(17) n
O4 C8 C15 109.57(18) n
C9 C8 C15 113.93(19) n
C7 C8 C15 110.89(18) n
C14 C9 C8 112.9(2) n
C14 C9 C10 102.68(18) n
C8 C9 C10 110.34(17) n
C9 C10 C11 115.51(18) n
C9 C10 C12 101.55(18) n
C11 C10 C12 118.35(18) n
C17 C11 C1 115.62(17) n
C17 C11 C10 110.98(18) n
C1 C11 C10 106.87(18) n
C17 C11 C5 97.66(16) n
C1 C11 C5 114.41(18) n
C10 C11 C5 111.23(16) n
C13 C12 C10 106.95(18) n
O5 C13 C16 111.9(2) n
O5 C13 C14 108.7(2) n
C16 C13 C14 109.6(2) n
O5 C13 C12 114.2(2) n
C16 C13 C12 109.3(2) n
C14 C13 C12 102.6(2) n
O6 C14 C9 113.2(2) n
O6 C14 C13 116.2(2) n
C9 C14 C13 101.69(19) n
C16 C15 C8 117.7(2) n
O7 C16 C13 109.3(2) n
O7 C16 C15 110.9(2) n
C13 C16 C15 112.6(2) n
N1 C17 C11 111.44(17) n
N1 C17 C7 115.10(18) n
C11 C17 C7 100.31(16) n
O2 C18 C4 108.77(19) n
N1 C19 C4 114.90(18) n
N1 C24 C25 114.8(2) n
O9 C27 C28 121.8(5) n
O9 C27 C26 121.0(5) n
C28 C27 C26 117.1(4) n

loop_
_geom_bond_atom_site_label_1
_geom_bond_atom_site_label_2
_geom_bond_site_symmetry_2
_geom_bond_distance
_geom_bond_publ_flag
O1 C20 . 1.405(4) n
O1 C1 . 1.423(3) n
O2 C21 . 1.397(3) n
O2 C18 . 1.422(3) n
O3 C22 . 1.412(3) n
O3 C6 . 1.434(3) n
O4 C8 . 1.442(2) n
O5 C13 . 1.425(3) n
O6 C14 . 1.434(3) n
O7 C23 . 1.424(5) n
O7 C16 . 1.446(3) n
O8 C3 . 1.433(3) n
O9 C27 . 1.197(5) n
N1 C24 . 1.459(3) n
N1 C17 . 1.474(3) n
N1 C19 . 1.481(3) n
C1 C2 . 1.515(3) n
C1 C11 . 1.552(3) n
C2 C3 . 1.503(3) n
C3 C4 . 1.542(3) n
C4 C18 . 1.535(3) n
C4 C19 . 1.535(3) n
C4 C5 . 1.544(3) n
C5 C11 . 1.570(3) n
C5 C6 . 1.575(3) n
C6 C7 . 1.543(3) n
C7 C8 . 1.543(3) n
C7 C17 . 1.549(3) n
C8 C9 . 1.530(3) n
C8 C15 . 1.559(3) n
C9 C14 . 1.515(3) n
C9 C10 . 1.535(3) n
C10 C11 . 1.569(3) n
C10 C12 . 1.570(3) n
C11 C17 . 1.523(3) n
C12 C13 . 1.550(4) n
C13 C16 . 1.515(4) n
C13 C14 . 1.520(4) n
C15 C16 . 1.544(4) n
C24 C25 . 1.508(4) n
C26 C27 . 1.486(6) n
C27 C28 . 1.459(7) n

loop_
_geom_hbond_atom_site_label_D
_geom_hbond_atom_site_label_H
_geom_hbond_atom_site_label_A
_geom_hbond_site_symmetry_D
_geom_hbond_site_symmetry_H
_geom_hbond_site_symmetry_A
_geom_hbond_distance_HA
_geom_hbond_distance_DA
_geom_hbond_angle_DHA
_geom_hbond_publ_flag
O4 H4 O6 1_555 1_555 1_555 2.33 2.969(3) 136 y
O6 H6 O7 1_555 1_555 1_555 1.92 2.655(3) 149 y
O4 H4 O2 1_555 1_555 4_454 2.38 3.048(3) 140 y
O5 H5 O8 1_555 1_555 2_345 1.97 2.760(3) 162 y
O8 H8 O6 1_555 1_555 4_444 2.06 2.863(3) 164 y

loop_
_geom_torsion_atom_site_label_1
_geom_torsion_atom_site_label_2
_geom_torsion_atom_site_label_3
_geom_torsion_atom_site_label_4
_geom_torsion
_geom_torsion_publ_flag
C20 O1 C1 C2 73.8(3) n
C20 O1 C1 C11 -157.9(3) n
O1 C1 C2 C3 168.82(19) n
C11 C1 C2 C3 45.3(3) n
C1 C2 C3 O8 179.0(2) n
C1 C2 C3 C4 -58.1(3) n
O8 C3 C4 C18 -51.1(2) n
C2 C3 C4 C18 -172.1(2) n
O8 C3 C4 C19 68.4(2) n
C2 C3 C4 C19 -52.7(3) n
O8 C3 C4 C5 -172.15(17) n
C2 C3 C4 C5 66.8(2) n
C18 C4 C5 C11 -176.15(17) n
C19 C4 C5 C11 63.1(2) n
C3 C4 C5 C11 -58.1(2) n
C18 C4 C5 C6 69.9(2) n
C19 C4 C5 C6 -50.9(2) n
C3 C4 C5 C6 -172.10(17) n
C22 O3 C6 C7 77.9(2) n
C22 O3 C6 C5 -163.4(2) n
C4 C5 C6 O3 -20.8(2) n
C11 C5 C6 O3 -138.36(18) n
C4 C5 C6 C7 101.68(19) n
C11 C5 C6 C7 -15.9(2) n
O3 C6 C7 C8 -133.16(18) n
C5 C6 C7 C8 102.64(19) n
O3 C6 C7 C17 106.24(19) n
C5 C6 C7 C17 -18.0(2) n
C6 C7 C8 O4 71.1(2) n
C17 C7 C8 O4 -175.13(17) n
C6 C7 C8 C9 -45.9(2) n
C17 C7 C8 C9 67.9(2) n
C6 C7 C8 C15 -170.72(18) n
C17 C7 C8 C15 -56.9(2) n
O4 C8 C9 C14 82.0(2) n
C7 C8 C9 C14 -164.54(18) n
C15 C8 C9 C14 -41.6(3) n
O4 C8 C9 C10 -163.78(18) n
C7 C8 C9 C10 -50.3(2) n
C15 C8 C9 C10 72.7(2) n
C14 C9 C10 C11 167.67(19) n
C8 C9 C10 C11 47.1(3) n
C14 C9 C10 C12 38.3(2) n
C8 C9 C10 C12 -82.3(2) n
O1 C1 C11 C17 -53.1(3) n
C2 C1 C11 C17 71.7(2) n
O1 C1 C11 C10 71.0(2) n
C2 C1 C11 C10 -164.25(19) n
O1 C1 C11 C5 -165.45(18) n
C2 C1 C11 C5 -40.7(3) n
C9 C10 C11 C17 -54.8(2) n
C12 C10 C11 C17 65.8(2) n
C9 C10 C11 C1 178.30(19) n
C12 C10 C11 C1 -61.1(2) n
C9 C10 C11 C5 52.8(3) n
C12 C10 C11 C5 173.40(19) n
C4 C5 C11 C17 -76.73(19) n
C6 C5 C11 C17 43.84(18) n
C4 C5 C11 C1 46.0(2) n
C6 C5 C11 C1 166.53(18) n
C4 C5 C11 C10 167.17(17) n
C6 C5 C11 C10 -72.3(2) n
C9 C10 C12 C13 -12.8(3) n
C11 C10 C12 C13 -140.4(2) n
C10 C12 C13 O5 -134.5(2) n
C10 C12 C13 C16 99.2(2) n
C10 C12 C13 C14 -17.1(3) n
C8 C9 C14 O6 -57.1(3) n
C10 C9 C14 O6 -175.9(2) n
C8 C9 C14 C13 68.3(2) n
C10 C9 C14 C13 -50.5(2) n
O5 C13 C14 O6 -74.3(3) n
C16 C13 C14 O6 48.2(3) n
C12 C13 C14 O6 164.3(2) n
O5 C13 C14 C9 162.2(2) n
C16 C13 C14 C9 -75.2(2) n
C12 C13 C14 C9 40.9(3) n
O4 C8 C15 C16 -105.1(2) n
C9 C8 C15 C16 18.7(3) n
C7 C8 C15 C16 139.5(2) n
C23 O7 C16 C13 -159.4(3) n
C23 O7 C16 C15 75.9(3) n
O5 C13 C16 O7 51.8(3) n
C14 C13 C16 O7 -68.8(3) n
C12 C13 C16 O7 179.44(19) n
O5 C13 C16 C15 175.5(2) n
C14 C13 C16 C15 54.9(3) n
C12 C13 C16 C15 -56.8(3) n
C8 C15 C16 O7 97.4(3) n
C8 C15 C16 C13 -25.4(3) n
C24 N1 C17 C11 -178.34(18) n
C19 N1 C17 C11 -48.5(2) n
C24 N1 C17 C7 -65.0(2) n
C19 N1 C17 C7 64.8(2) n
C1 C11 C17 N1 -55.1(2) n
C10 C11 C17 N1 -177.01(16) n
C5 C11 C17 N1 66.69(19) n
C1 C11 C17 C7 -177.43(19) n
C10 C11 C17 C7 60.66(19) n
C5 C11 C17 C7 -55.63(17) n
C8 C7 C17 N1 168.83(17) n
C6 C7 C17 N1 -73.1(2) n
C8 C7 C17 C11 -71.5(2) n
C6 C7 C17 C11 46.58(19) n
C21 O2 C18 C4 -168.4(3) n
C19 C4 C18 O2 -168.13(19) n
C3 C4 C18 O2 -47.6(2) n
C5 C4 C18 O2 71.8(2) n
C24 N1 C19 C4 162.82(19) n
C17 N1 C19 C4 30.4(3) n
C18 C4 C19 N1 -158.47(19) n
C3 C4 C19 N1 83.7(2) n
C5 C4 C19 N1 -36.3(2) n
C17 N1 C24 C25 -51.1(3) n
C19 N1 C24 C25 174.0(2) n

loop_
_cod_related_entry_id
_cod_related_entry_database
_cod_related_entry_code
1 ChemSpider 21185859
